data_7251189
loop_
_publ_author_name
'Li, Jia-Peng'
'Yuan, Li'
'Li, Ping'
'Wu, Ming'
'Xie, Yong-Tai'
'Lei, Xiao-Wu'
'Jing, Zhi-Hong'
'Gong, Zhongliang'

_publ_section_title
;
 Zero-dimensional organic--inorganic hybrid cadmium halides with broadband
 blue light emission
;
_journal_issue 45
_journal_name_full CrystEngComm
_journal_page_first 7348
_journal_page_last 7357
_journal_paper_doi 10.1039/D5CE00873E
_journal_volume 27
_journal_year 2025
_chemical_formula_moiety 'Br4 Cd, C10 H15 F N2'
_chemical_formula_sum 'C10 H15 Br4 Cd F N2'
_chemical_formula_weight 614.28
_space_group_crystal_system monoclinic
_space_group_IT_number 14
_space_group_name_Hall '-P 2ybc'
_space_group_name_H-M_alt 'P 1 21/c 1'
_atom_sites_solution_hydrogens mixed
_atom_sites_solution_primary dual
_audit_block_doi 10.5517/ccdc.csd.cc2pc216
_audit_creation_date 2024-10-12
_audit_creation_method
;
Olex2 1.5
(compiled 2024.02.16 svn.r378c4104 for OlexSys, GUI svn.r6928)
;
_audit_update_record
;
2025-08-28 deposited with the CCDC.	2025-10-10 downloaded from the CCDC.
;
_cell_angle_alpha 90
_cell_angle_beta 102.7560(10)
_cell_angle_gamma 90
_cell_formula_units_Z 4
_cell_length_a 8.1636(3)
_cell_length_b 21.0340(9)
_cell_length_c 9.9620(4)
_cell_measurement_reflns_used 9792
_cell_measurement_temperature 273.15
_cell_measurement_theta_max 28.079
_cell_measurement_theta_min 2.558
_cell_volume 1668.39(12)
_computing_cell_refinement 'SAINT V8.40A (Bruker, 2019)'
_computing_data_reduction 'SAINT V8.40A (Bruker, 2019)'
_computing_molecular_graphics 'Olex2 1.5 (Dolomanov et al., 2009)'
_computing_publication_material 'Olex2 1.5 (Dolomanov et al., 2009)'
_computing_structure_refinement 'SHELXL 2018/3 (Sheldrick, 2015)'
_computing_structure_solution 'SHELXT 2014/5 (Sheldrick, 2014)'
_diffrn_ambient_temperature 273.15
_diffrn_measured_fraction_theta_full 1.000
_diffrn_measured_fraction_theta_max 1.000
_diffrn_measurement_device_type 'Bruker APEX-II CCD'
_diffrn_measurement_method '\f and \w scans'
_diffrn_radiation_monochromator graphite
_diffrn_radiation_type MoK\a
_diffrn_radiation_wavelength 0.71073
_diffrn_reflns_av_R_equivalents 0.0472
_diffrn_reflns_av_unetI/netI 0.0325
_diffrn_reflns_Laue_measured_fraction_full 1.000
_diffrn_reflns_Laue_measured_fraction_max 1.000
_diffrn_reflns_limit_h_max 10
_diffrn_reflns_limit_h_min -10
_diffrn_reflns_limit_k_max 28
_diffrn_reflns_limit_k_min -25
_diffrn_reflns_limit_l_max 13
_diffrn_reflns_limit_l_min -13
_diffrn_reflns_number 26630
_diffrn_reflns_point_group_measured_fraction_full 1.000
_diffrn_reflns_point_group_measured_fraction_max 1.000
_diffrn_reflns_theta_full 25.242
_diffrn_reflns_theta_max 28.301
_diffrn_reflns_theta_min 2.309
_diffrn_source_current 30.0
_diffrn_source_power 1.5
_diffrn_source_voltage 50.0
_diffrn_standards_number 0
_exptl_absorpt_coefficient_mu 10.884
_exptl_absorpt_correction_T_max 0.7457
_exptl_absorpt_correction_T_min 0.2758
_exptl_absorpt_process_details
;
SADABS-2016/2 (Bruker,2016/2) was used for absorption correction.
wR2(int) was 0.1597 before and 0.0602 after correction.
The Ratio of minimum to maximum transmission is 0.3699.
The \l/2 correction factor is Not present.
;
_exptl_crystal_colour 'clear whiteish colourless'
_exptl_crystal_colour_lustre clear
_exptl_crystal_colour_modifier whiteish
_exptl_crystal_colour_primary colourless
_exptl_crystal_density_diffrn 2.446
_exptl_crystal_description block
_exptl_crystal_F_000 1144
_exptl_crystal_size_max 0.22
_exptl_crystal_size_mid 0.21
_exptl_crystal_size_min 0.2
_refine_diff_density_max 0.582
_refine_diff_density_min -0.948
_refine_diff_density_rms 0.144
_refine_ls_extinction_method none
_refine_ls_goodness_of_fit_ref 0.955
_refine_ls_hydrogen_treatment mixed
_refine_ls_matrix_type full
_refine_ls_number_parameters 185
_refine_ls_number_reflns 4137
_refine_ls_number_restraints 0
_refine_ls_restrained_S_all 0.955
_refine_ls_R_factor_all 0.0509
_refine_ls_R_factor_gt 0.0329
_refine_ls_shift/su_max 0.001
_refine_ls_shift/su_mean 0.000
_refine_ls_structure_factor_coef Fsqd
_refine_ls_weighting_details 'w=1/[\s^2^(Fo^2^)+(0.0425P)^2^+2.0782P] where P=(Fo^2^+2Fc^2^)/3'
_refine_ls_weighting_scheme calc
_refine_ls_wR_factor_gt 0.0738
_refine_ls_wR_factor_ref 0.0821
_reflns_Friedel_coverage 0.000
_reflns_number_gt 3196
_reflns_number_total 4137
_reflns_threshold_expression 'I > 2\s(I)'
_cod_data_source_file d5ce00873e2.cif
_cod_data_source_block '[FPhP]CdBr4'
_cod_depositor_comments 'Adding full bibliography for 7251188--7251189.cif.'
_cod_database_code 7251189
_shelx_shelxl_version_number 2018/3
_shelx_space_group_comment
;
The symmetry employed for this shelxl refinement is uniquely defined
by the following loop, which should always be used as a source of
symmetry information in preference to the above space-group names.
They are only intended as comments.
;
_shelx_estimated_absorpt_t_max 0.219
_shelx_estimated_absorpt_t_min 0.198
_olex2_refinement_description
;
1. Fixed Uiso
 At 1.2 times of:
  All C(H) groups, All C(H,H) groups, All N(H,H) groups
2.a Secondary CH2 refined with riding coordinates:
 C1(H1A,H1B), C3(H3A,H3B), N1(H1C,H1D)
2.b Aromatic/amide H refined with riding coordinates:
 C6(H6), C7(H7), C8(H8), C9(H9)
;
_olex2_submission_special_instructions 'No special instructions were received'

loop_
_space_group_symop_operation_xyz
'x, y, z'
'-x, y+1/2, -z+1/2'
'-x, -y, -z'
'x, -y-1/2, z-1/2'

loop_
_atom_site_label
_atom_site_type_symbol
_atom_site_fract_x
_atom_site_fract_y
_atom_site_fract_z
_atom_site_U_iso_or_equiv
_atom_site_adp_type
_atom_site_occupancy
_atom_site_site_symmetry_order
_atom_site_calc_flag
_atom_site_refinement_flags_posn
_atom_site_refinement_flags_adp
_atom_site_refinement_flags_occupancy
_atom_site_disorder_assembly
_atom_site_disorder_group
Br1 Br 0.86156(7) 0.28324(2) 0.15126(5) 0.0532(3) Uani 1 1 d . . . . .
Br2 Br 1.12158(5) 0.40835(3) 0.49710(5) 0.0496(3) Uani 1 1 d . . . . .
Br3 Br 0.85070(6) 0.47364(2) 0.12668(4) 0.0441(3) Uani 1 1 d . . . . .
Br4 Br 0.59720(5) 0.38327(2) 0.40474(4) 0.0467(3) Uani 1 1 d . . . . .
Cd1 Cd 0.86472(4) 0.38043(2) 0.30569(3) 0.0395(3) Uani 1 1 d . . . . .
C1 C 0.6939(5) 0.48373(19) 0.7407(4) 0.0375(9) Uani 1 1 d . . . . .
H1A H 0.650525 0.516953 0.674882 0.045 Uiso 1 1 calc R U . . .
H1B H 0.747467 0.503844 0.826825 0.045 Uiso 1 1 calc R U . . .
C2 C 0.5505(5) 0.4426(2) 0.7629(4) 0.0347(9) Uani 1 1 d . . . . .
C3 C 0.8830(5) 0.3912(2) 0.7810(4) 0.0366(9) Uani 1 1 d . . . . .
H3A H 0.943197 0.407236 0.869533 0.044 Uiso 1 1 calc R U . . .
H3B H 0.960511 0.366201 0.741690 0.044 Uiso 1 1 calc R U . . .
C4 C 0.7384(5) 0.34962(19) 0.8008(4) 0.0337(9) Uani 1 1 d . . . . .
C5 C 0.4785(5) 0.3498(2) 0.8929(4) 0.0338(9) Uani 1 1 d . . . . .
C6 C 0.4285(6) 0.2921(2) 0.8322(5) 0.0563(13) Uani 1 1 d . . . . .
H6 H 0.480219 0.275902 0.765103 0.068 Uiso 1 1 calc R U . . .
C7 C 0.3020(7) 0.2584(3) 0.8709(6) 0.0662(15) Uani 1 1 d . . . . .
H7 H 0.267588 0.219562 0.829323 0.079 Uiso 1 1 calc R U . . .
C8 C 0.2257(6) 0.2820(2) 0.9716(6) 0.0566(13) Uani 1 1 d . . . . .
H8 H 0.141467 0.258651 0.998183 0.068 Uiso 1 1 calc R U . . .
C9 C 0.2730(5) 0.3394(2) 1.0323(5) 0.0459(11) Uani 1 1 d . . . . .
H9 H 0.220593 0.355828 1.098658 0.055 Uiso 1 1 calc R U . . .
C10 C 0.4005(5) 0.37238(19) 0.9926(4) 0.0355(9) Uani 1 1 d . . . . .
F1 F 0.4529(3) 0.42871(13) 1.0526(3) 0.0515(7) Uani 1 1 d . . . . .
N1 N 0.8200(4) 0.44535(16) 0.6887(3) 0.0351(8) Uani 1 1 d . . . . .
H1C H 0.773526 0.430587 0.605270 0.042 Uiso 1 1 calc R U . . .
H1D H 0.905878 0.470139 0.681281 0.042 Uiso 1 1 calc R U . . .
N2 N 0.6155(4) 0.38873(15) 0.8599(3) 0.0299(7) Uani 1 1 d . . . . .
H2 H 0.681(5) 0.4023(19) 0.937(4) 0.028(10) Uiso 1 1 d . . . . .
H3C H 0.670(5) 0.334(2) 0.709(4) 0.039(11) Uiso 1 1 d . . . . .
H2A H 0.485(5) 0.4224(19) 0.683(4) 0.031(11) Uiso 1 1 d . . . . .
H2B H 0.491(5) 0.469(2) 0.800(4) 0.037(12) Uiso 1 1 d . . . . .
H4 H 0.775(5) 0.313(2) 0.867(4) 0.036(11) Uiso 1 1 d . . . . .

loop_
_atom_site_aniso_label
_atom_site_aniso_U_11
_atom_site_aniso_U_22
_atom_site_aniso_U_33
_atom_site_aniso_U_23
_atom_site_aniso_U_13
_atom_site_aniso_U_12
Br1 0.0744(4) 0.0411(4) 0.0496(4) -0.0025(2) 0.0256(2) -0.0055(2)
Br2 0.0367(4) 0.0665(4) 0.0439(4) 0.0009(2) 0.00544(19) -0.0022(2)
Br3 0.0502(4) 0.0449(4) 0.0343(4) 0.00346(17) 0.00308(19) -0.01349(19)
Br4 0.0357(4) 0.0678(4) 0.0379(4) -0.0027(2) 0.01111(18) -0.0029(2)
Cd1 0.0395(3) 0.0459(4) 0.0347(3) 0.00041(13) 0.01174(14) -0.00213(13)
C1 0.042(2) 0.030(2) 0.043(2) 0.0017(17) 0.0138(17) 0.0039(17)
C2 0.036(2) 0.031(2) 0.038(2) 0.0006(17) 0.0100(17) 0.0055(17)
C3 0.033(2) 0.041(2) 0.039(2) 0.0000(17) 0.0134(16) 0.0028(17)
C4 0.036(2) 0.029(2) 0.040(2) -0.0015(17) 0.0151(17) 0.0056(17)
C5 0.0330(19) 0.034(2) 0.0356(19) 0.0001(16) 0.0100(15) -0.0045(16)
C6 0.059(3) 0.051(3) 0.067(3) -0.024(2) 0.032(2) -0.016(2)
C7 0.069(3) 0.050(3) 0.088(4) -0.020(3) 0.034(3) -0.026(3)
C8 0.049(3) 0.053(3) 0.073(3) 0.008(3) 0.024(2) -0.016(2)
C9 0.044(2) 0.053(3) 0.047(2) 0.004(2) 0.0222(19) -0.002(2)
C10 0.037(2) 0.037(2) 0.034(2) -0.0003(16) 0.0105(16) -0.0011(17)
F1 0.0561(16) 0.0512(16) 0.0529(15) -0.0205(12) 0.0241(12) -0.0112(13)
N1 0.0337(17) 0.0394(19) 0.0343(16) 0.0005(14) 0.0121(13) -0.0045(14)
N2 0.0293(16) 0.0347(19) 0.0268(15) -0.0041(13) 0.0089(13) -0.0036(13)

loop_
_atom_type_symbol
_atom_type_description
_atom_type_scat_dispersion_real
_atom_type_scat_dispersion_imag
_atom_type_scat_source
C C 0.0033 0.0016 'International Tables Vol C Tables 4.2.6.8 and 6.1.1.4'
H H 0.0000 0.0000 'International Tables Vol C Tables 4.2.6.8 and 6.1.1.4'
Br Br -0.2901 2.4595 'International Tables Vol C Tables 4.2.6.8 and 6.1.1.4'
Cd Cd -0.8075 1.2024 'International Tables Vol C Tables 4.2.6.8 and 6.1.1.4'
F F 0.0171 0.0103 'International Tables Vol C Tables 4.2.6.8 and 6.1.1.4'
N N 0.0061 0.0033 'International Tables Vol C Tables 4.2.6.8 and 6.1.1.4'

loop_
_geom_angle_atom_site_label_1
_geom_angle_atom_site_label_2
_geom_angle_atom_site_label_3
_geom_angle
_geom_angle_site_symmetry_1
_geom_angle_site_symmetry_3
_geom_angle_publ_flag
Br1 Cd1 Br2 121.83(2) . . ?
Br1 Cd1 Br3 101.223(18) . . ?
Br1 Cd1 Br4 110.535(19) . . ?
Br2 Cd1 Br3 103.790(18) . . ?
Br2 Cd1 Br4 109.305(18) . . ?
Br4 Cd1 Br3 109.062(19) . . ?
H1A C1 H1B 108.0 . . ?
C2 C1 H1A 109.4 . . ?
C2 C1 H1B 109.4 . . ?
N1 C1 H1A 109.4 . . ?
N1 C1 H1B 109.4 . . ?
N1 C1 C2 111.0(3) . . ?
C1 C2 H2A 116(2) . . ?
C1 C2 H2B 103(3) . . ?
N2 C2 C1 110.5(3) . . ?
N2 C2 H2A 105(2) . . ?
N2 C2 H2B 111(3) . . ?
H2A C2 H2B 112(4) . . ?
H3A C3 H3B 108.1 . . ?
C4 C3 H3A 109.6 . . ?
C4 C3 H3B 109.6 . . ?
N1 C3 H3A 109.6 . . ?
N1 C3 H3B 109.6 . . ?
N1 C3 C4 110.5(3) . . ?
C3 C4 H3C 111(2) . . ?
C3 C4 H4 113(2) . . ?
N2 C4 C3 109.8(3) . . ?
N2 C4 H3C 104(2) . . ?
N2 C4 H4 107(2) . . ?
H3C C4 H4 111(3) . . ?
C6 C5 N2 123.7(4) . . ?
C10 C5 C6 118.7(4) . . ?
C10 C5 N2 117.5(3) . . ?
C5 C6 H6 120.0 . . ?
C7 C6 C5 119.9(4) . . ?
C7 C6 H6 120.0 . . ?
C6 C7 H7 119.9 . . ?
C6 C7 C8 120.2(5) . . ?
C8 C7 H7 119.9 . . ?
C7 C8 H8 119.7 . . ?
C9 C8 C7 120.6(4) . . ?
C9 C8 H8 119.7 . . ?
C8 C9 H9 120.8 . . ?
C8 C9 C10 118.3(4) . . ?
C10 C9 H9 120.8 . . ?
C9 C10 C5 122.2(4) . . ?
F1 C10 C5 117.9(3) . . ?
F1 C10 C9 119.9(4) . . ?
C1 N1 H1C 109.2 . . ?
C1 N1 H1D 109.2 . . ?
C3 N1 C1 111.9(3) . . ?
C3 N1 H1C 109.2 . . ?
C3 N1 H1D 109.2 . . ?
H1C N1 H1D 107.9 . . ?
C2 N2 H2 112(3) . . ?
C4 N2 C2 109.2(3) . . ?
C4 N2 H2 101(3) . . ?
C5 N2 C2 112.4(3) . . ?
C5 N2 C4 112.6(3) . . ?
C5 N2 H2 109(3) . . ?

loop_
_geom_bond_atom_site_label_1
_geom_bond_atom_site_label_2
_geom_bond_distance
_geom_bond_site_symmetry_2
_geom_bond_publ_flag
Br1 Cd1 2.5552(6) . ?
Br2 Cd1 2.5714(5) . ?
Br3 Cd1 2.6357(5) . ?
Br4 Cd1 2.5882(5) . ?
C1 H1A 0.9700 . ?
C1 H1B 0.9700 . ?
C1 C2 1.511(6) . ?
C1 N1 1.488(5) . ?
C2 N2 1.508(5) . ?
C2 H2A 0.95(4) . ?
C2 H2B 0.87(4) . ?
C3 H3A 0.9700 . ?
C3 H3B 0.9700 . ?
C3 C4 1.517(6) . ?
C3 N1 1.482(5) . ?
C4 N2 1.513(5) . ?
C4 H3C 1.01(4) . ?
C4 H4 1.01(4) . ?
C5 C6 1.378(6) . ?
C5 C10 1.377(5) . ?
C5 N2 1.480(5) . ?
C6 H6 0.9300 . ?
C6 C7 1.377(7) . ?
C7 H7 0.9300 . ?
C7 C8 1.385(7) . ?
C8 H8 0.9300 . ?
C8 C9 1.367(7) . ?
C9 H9 0.9300 . ?
C9 C10 1.379(6) . ?
C10 F1 1.353(5) . ?
N1 H1C 0.8900 . ?
N1 H1D 0.8900 . ?
N2 H2 0.88(4) . ?

loop_
_geom_torsion_atom_site_label_1
_geom_torsion_atom_site_label_2
_geom_torsion_atom_site_label_3
_geom_torsion_atom_site_label_4
_geom_torsion
_geom_torsion_site_symmetry_1
_geom_torsion_site_symmetry_2
_geom_torsion_site_symmetry_3
_geom_torsion_site_symmetry_4
_geom_torsion_publ_flag
C1 C2 N2 C4 -58.5(4) . . . . ?
C1 C2 N2 C5 175.8(3) . . . . ?
C2 C1 N1 C3 -55.5(4) . . . . ?
C3 C4 N2 C2 59.3(4) . . . . ?
C3 C4 N2 C5 -175.1(3) . . . . ?
C4 C3 N1 C1 56.4(4) . . . . ?
C5 C6 C7 C8 -0.6(9) . . . . ?
C6 C5 C10 C9 -0.8(7) . . . . ?
C6 C5 C10 F1 179.0(4) . . . . ?
C6 C5 N2 C2 100.6(5) . . . . ?
C6 C5 N2 C4 -23.2(6) . . . . ?
C6 C7 C8 C9 1.0(9) . . . . ?
C7 C8 C9 C10 -1.2(8) . . . . ?
C8 C9 C10 C5 1.2(7) . . . . ?
C8 C9 C10 F1 -178.6(4) . . . . ?
C10 C5 C6 C7 0.5(8) . . . . ?
C10 C5 N2 C2 -81.1(4) . . . . ?
C10 C5 N2 C4 155.0(4) . . . . ?
N1 C1 C2 N2 56.5(4) . . . . ?
N1 C3 C4 N2 -58.3(4) . . . . ?
N2 C5 C6 C7 178.7(5) . . . . ?
N2 C5 C10 C9 -179.1(4) . . . . ?
N2 C5 C10 F1 0.7(6) . . . . ?
